data_7201127
loop_
_publ_author_name
'Li, Zhao-Yang'
'Wang, Ning'
'Dai, Jing-Wei'
'Yue, Shan-Tang'
'Liu, Ying-Liang'

_publ_section_title
;
 A series of novel 2D heterometallic 3d--4f heptanuclear complexes
 based on the linkages of Ln2(ina)6 chains and [Cu(CN)] chains
;
_journal_issue 9
_journal_name_full CrystEngComm
_journal_page_first 2003
_journal_paper_doi 10.1039/b905398k
_journal_volume 11
_journal_year 2009
_chemical_formula_moiety 'C83 H64 Cu10 Eu4 N23 O32'
_chemical_formula_sum 'C83 H64 Cu10 Eu4 N23 O32'
_chemical_formula_weight 3138.92
_chemical_name_systematic
;
?
;
_space_group_IT_number 15
_symmetry_cell_setting monoclinic
_symmetry_space_group_name_Hall '-C 2yc'
_symmetry_space_group_name_H-M 'C 1 2/c 1'
_atom_sites_solution_hydrogens geom
_atom_sites_solution_primary direct
_atom_sites_solution_secondary difmap
_audit_creation_method SHELXL-97
_cell_angle_alpha 90.00
_cell_angle_beta 120.8650(10)
_cell_angle_gamma 90.00
_cell_formula_units_Z 4
_cell_length_a 39.009(3)
_cell_length_b 9.6104(6)
_cell_length_c 30.547(2)
_cell_measurement_reflns_used 6553
_cell_measurement_temperature 293(2)
_cell_measurement_theta_max 27.80
_cell_measurement_theta_min 2.41
_cell_volume 9830.0(12)
_computing_cell_refinement 'SAINT (Bruker, 2004)'
_computing_data_collection 'APEX-II (Bruker, 2004)'
_computing_data_reduction 'Apex2 (Bruker, 2004)'
_computing_molecular_graphics 'SHELXTL-XP (Bruker, 2004)'
_computing_publication_material SHELXL-97
_computing_structure_refinement 'SHELXL-97 (Sheldrick, 1997)'
_computing_structure_solution 'SHELXS-97 (Sheldrick, 1990)'
_diffrn_ambient_temperature 293(2)
_diffrn_measured_fraction_theta_full 1.000
_diffrn_measured_fraction_theta_max 1.000
_diffrn_measurement_device_type 'Bruker APEX-II area-detector diffractometer'
_diffrn_measurement_method '\f and \w scan'
_diffrn_radiation_monochromator graphite
_diffrn_radiation_source 'fine-focus sealed tube'
_diffrn_radiation_type MoK\a
_diffrn_radiation_wavelength 0.71073
_diffrn_reflns_av_R_equivalents 0.0384
_diffrn_reflns_av_sigmaI/netI 0.0449
_diffrn_reflns_limit_h_max 46
_diffrn_reflns_limit_h_min -46
_diffrn_reflns_limit_k_max 8
_diffrn_reflns_limit_k_min -11
_diffrn_reflns_limit_l_max 35
_diffrn_reflns_limit_l_min -36
_diffrn_reflns_number 24232
_diffrn_reflns_theta_full 25.00
_diffrn_reflns_theta_max 25.00
_diffrn_reflns_theta_min 2.11
_exptl_absorpt_coefficient_mu 4.716
_exptl_absorpt_correction_T_max 0.1641
_exptl_absorpt_correction_T_min 0.0762
_exptl_absorpt_correction_type multi-scan
_exptl_absorpt_process_details SADABS
_exptl_crystal_colour yellow
_exptl_crystal_density_diffrn 2.121
_exptl_crystal_density_method 'not measured'
_exptl_crystal_description block
_exptl_crystal_F_000 6084.0
_exptl_crystal_size_max 0.30
_exptl_crystal_size_mid 0.20
_exptl_crystal_size_min 0.16
_refine_diff_density_max 1.248
_refine_diff_density_min -1.102
_refine_diff_density_rms 0.121
_refine_ls_extinction_method none
_refine_ls_goodness_of_fit_ref 1.042
_refine_ls_hydrogen_treatment constr
_refine_ls_matrix_type full
_refine_ls_number_parameters 685
_refine_ls_number_reflns 8650
_refine_ls_number_restraints 192
_refine_ls_restrained_S_all 1.056
_refine_ls_R_factor_all 0.0454
_refine_ls_R_factor_gt 0.0341
_refine_ls_shift/su_max 0.005
_refine_ls_shift/su_mean 0.000
_refine_ls_structure_factor_coef Fsqd
_refine_ls_weighting_details 'calc w=1/[\s^2^(Fo^2^)+(0.0302P)^2^+46.4712P] where P=(Fo^2^+2Fc^2^)/3'
_refine_ls_weighting_scheme calc
_refine_ls_wR_factor_gt 0.0782
_refine_ls_wR_factor_ref 0.0841
_reflns_number_gt 7038
_reflns_number_total 8650
_reflns_threshold_expression >2sigma(I)
_cod_data_source_file b905398k.txt
_cod_data_source_block 2
_cod_original_cell_volume 9829.8(11)
_cod_original_sg_symbol_H-M ' C 2/c'
_cod_database_code 7201127

loop_
_symmetry_equiv_pos_as_xyz
'x, y, z'
'-x, y, -z+1/2'
'x+1/2, y+1/2, z'
'-x+1/2, y+1/2, -z+1/2'
'-x, -y, -z'
'x, -y, z-1/2'
'-x+1/2, -y+1/2, -z'
'x+1/2, -y+1/2, z-1/2'

loop_
_atom_site_label
_atom_site_type_symbol
_atom_site_fract_x
_atom_site_fract_y
_atom_site_fract_z
_atom_site_U_iso_or_equiv
_atom_site_adp_type
_atom_site_occupancy
_atom_site_symmetry_multiplicity
_atom_site_calc_flag
_atom_site_refinement_flags
_atom_site_disorder_assembly
_atom_site_disorder_group
C1 C 0.40064(17) 1.5317(6) 1.3699(2) 0.0342(14) Uani 1 1 d . . .
C2 C 0.40989(17) 1.0316(6) 1.3786(2) 0.0331(13) Uani 1 1 d . . .
C3 C 0.33331(16) 0.6194(6) 1.2422(2) 0.0328(9) Uani 1 1 d U . .
H4 H 0.3457 0.5347 1.2559 0.039 Uiso 1 1 calc R . .
C4 C 0.30247(16) 0.6227(6) 1.1919(2) 0.0314(8) Uani 1 1 d U . .
H3 H 0.2944 0.5414 1.1727 0.038 Uiso 1 1 calc R . .
C5 C 0.28357(17) 0.7474(5) 1.1703(2) 0.0297(7) Uani 1 1 d U . .
C6 C 0.29719(16) 0.8643(6) 1.2006(2) 0.0335(8) Uani 1 1 d U . .
H6 H 0.2856 0.9506 1.1876 0.040 Uiso 1 1 calc R . .
C7 C 0.32808(17) 0.8522(6) 1.2503(2) 0.0353(9) Uani 1 1 d U . .
H5 H 0.3369 0.9325 1.2701 0.042 Uiso 1 1 calc R . .
C8 C 0.24898(16) 0.7540(6) 1.1162(2) 0.0276(8) Uani 1 1 d U . .
C9 C 0.22505(17) 0.2366(6) 1.1418(2) 0.0336(9) Uani 1 1 d U . .
C10 C 0.25020(17) 0.2023(6) 1.1975(2) 0.0350(7) Uani 1 1 d U . .
C11 C 0.23829(17) 0.1035(6) 1.2195(2) 0.0375(8) Uani 1 1 d U . .
H10 H 0.2141 0.0572 1.2000 0.045 Uiso 1 1 calc R . .
C12 C 0.26233(17) 0.0737(7) 1.2705(2) 0.0389(9) Uani 1 1 d U . .
H9 H 0.2535 0.0084 1.2850 0.047 Uiso 1 1 calc R . .
C13 C 0.30922(19) 0.2250(6) 1.2786(2) 0.0406(10) Uani 1 1 d U . .
H8 H 0.3340 0.2666 1.2989 0.049 Uiso 1 1 calc R . .
C14 C 0.28707(18) 0.2628(6) 1.2281(2) 0.0379(8) Uani 1 1 d U . .
H11 H 0.2968 0.3283 1.2147 0.045 Uiso 1 1 calc R . .
C15 C 0.11290(18) 0.2259(6) 1.0295(3) 0.0402(10) Uani 1 1 d U . .
C16 C 0.06813(18) 0.2401(6) 1.0044(3) 0.0441(8) Uani 1 1 d U . .
C17 C 0.04394(18) 0.1261(7) 0.9912(3) 0.0469(9) Uani 1 1 d U . .
H16 H 0.0550 0.0380 1.0016 0.056 Uiso 1 1 calc R . .
C18 C 0.00301(18) 0.1416(7) 0.9623(3) 0.0486(11) Uani 1 1 d U . .
H19 H -0.0127 0.0621 0.9538 0.058 Uiso 1 1 calc R . .
C19 C 0.00823(18) 0.3734(7) 0.9634(3) 0.0526(11) Uani 1 1 d U . .
H18 H -0.0038 0.4607 0.9560 0.063 Uiso 1 1 calc R . .
C20 C 0.04993(18) 0.3674(7) 0.9924(3) 0.0498(9) Uani 1 1 d U . .
H17 H 0.0650 0.4486 1.0033 0.060 Uiso 1 1 calc R . .
C21 C 0.13743(18) 0.2473(6) 0.9433(2) 0.0344(9) Uani 1 1 d U . .
C22 C 0.10073(18) 0.2721(6) 0.8918(2) 0.0372(8) Uani 1 1 d U . .
C23 C 0.08042(18) 0.1625(7) 0.8596(2) 0.0401(9) Uani 1 1 d U . .
H22 H 0.0898 0.0721 0.8693 0.048 Uiso 1 1 calc R . .
C24 C 0.04667(18) 0.1864(7) 0.8135(2) 0.0422(10) Uani 1 1 d U . .
H23 H 0.0330 0.1108 0.7928 0.051 Uiso 1 1 calc R . .
C25 C 0.08656(18) 0.4047(7) 0.8744(2) 0.0410(9) Uani 1 1 d U . .
H25 H 0.1000 0.4819 0.8942 0.049 Uiso 1 1 calc R . .
C26 C 0.05221(18) 0.4218(7) 0.8272(2) 0.0434(10) Uani 1 1 d U . .
H24 H 0.0425 0.5112 0.8161 0.052 Uiso 1 1 calc R . .
C27 C 0.00941(19) 0.6857(7) 0.8861(3) 0.0544(11) Uani 1 1 d U . .
H29 H -0.0089 0.6133 0.8717 0.065 Uiso 1 1 calc R . .
C28 C 0.04809(18) 0.6548(7) 0.9221(2) 0.0508(10) Uani 1 1 d U . .
H28 H 0.0555 0.5636 0.9332 0.061 Uiso 1 1 calc R . .
C29 C 0.07614(19) 0.7614(6) 0.9420(3) 0.0446(8) Uani 1 1 d U . .
C30 C 0.11927(18) 0.7275(6) 0.9785(2) 0.0393(10) Uani 1 1 d U . .
C31 C 0.06373(18) 0.8882(7) 0.9224(2) 0.0479(10) Uani 1 1 d U . .
H31 H 0.0819 0.9611 0.9326 0.057 Uiso 1 1 calc R . .
C32 C 0.02389(18) 0.9115(7) 0.8870(2) 0.0499(11) Uani 1 1 d U . .
H30 H 0.0161 1.0012 0.8743 0.060 Uiso 1 1 calc R . .
C33 C -0.1560(2) 0.7830(8) 0.6111(3) 0.0557(19) Uani 1 1 d U . .
C34 C -0.07144(16) 0.5336(6) 0.7743(2) 0.0288(12) Uani 1 1 d U . .
C35 C -0.14259(17) 0.1813(6) 0.6770(2) 0.0339(9) Uani 1 1 d U . .
H35 H -0.1268 0.1057 0.6951 0.041 Uiso 1 1 calc R . .
C36 C -0.17800(16) 0.1571(6) 0.6324(2) 0.0328(8) Uani 1 1 d U . .
H36 H -0.1856 0.0668 0.6202 0.039 Uiso 1 1 calc R . .
C37 C -0.20234(17) 0.2688(6) 0.6056(2) 0.0316(7) Uani 1 1 d U . .
C38 C -0.18840(16) 0.4008(6) 0.6230(2) 0.0346(8) Uani 1 1 d U . .
H37 H -0.2033 0.4783 0.6051 0.042 Uiso 1 1 calc R . .
C39 C -0.15174(16) 0.4167(6) 0.6677(2) 0.0361(9) Uani 1 1 d U . .
H34 H -0.1421 0.5062 0.6787 0.043 Uiso 1 1 calc R . .
C40 C -0.24406(17) 0.2442(6) 0.5617(2) 0.0308(9) Uani 1 1 d U . .
C41 C -0.06276(17) 1.1574(6) 0.7881(2) 0.0326(14) Uani 1 1 d . . .
C42 C -0.01716(18) 0.8120(7) 0.7387(3) 0.0581(18) Uani 0.50 1 d P . .
Cu1 Cu 0.39150(2) 0.72053(8) 1.35042(3) 0.03624(19) Uani 1 1 d . . .
Cu2 Cu 0.42290(2) 1.22155(8) 1.39136(3) 0.0401(2) Uani 1 1 d . . .
Cu3 Cu -0.07269(3) 0.79381(10) 0.70433(4) 0.0633(3) Uani 1 1 d . . .
Cu4 Cu -0.07732(2) 0.34161(7) 0.76800(3) 0.0401(2) Uani 1 1 d . . .
Cu5 Cu -0.05670(2) 0.84152(7) 0.80090(3) 0.03762(19) Uani 1 1 d . . .
Eu1 Eu 0.186322(7) 0.47155(3) 1.046023(9) 0.02182(8) Uani 1 1 d . . .
Eu2 Eu 0.184249(7) 0.00762(3) 1.038524(9) 0.02417(8) Uani 1 1 d . . .
N1 N 0.40621(15) 1.4134(6) 1.37912(19) 0.0443(13) Uani 1 1 d . . .
N2 N 0.40327(15) 0.9144(6) 1.37054(19) 0.0435(13) Uani 1 1 d . . .
N3 N 0.34616(14) 0.7323(5) 1.27196(17) 0.0319(11) Uani 1 1 d . . .
N4 N 0.29711(16) 0.1327(6) 1.29976(18) 0.0461(14) Uani 1 1 d . . .
N5 N -0.01516(15) 0.2635(5) 0.9459(2) 0.0478(15) Uani 1 1 d . . .
N6 N 0.03260(15) 0.3142(6) 0.79717(18) 0.0436(13) Uani 1 1 d . . .
N7 N -0.07007(17) 0.6530(7) 0.7782(2) 0.0560(16) Uani 1 1 d . . .
N8 N -0.12991(14) 0.3098(5) 0.69542(18) 0.0350(12) Uani 1 1 d . . .
N9 N -0.06127(15) 1.0404(7) 0.7913(2) 0.0507(15) Uani 1 1 d . . .
N10 N -0.1250(2) 0.7895(8) 0.6469(3) 0.087(2) Uani 1 1 d . . .
N11 N -0.00314(14) 0.8160(5) 0.8706(2) 0.0436(14) Uani 1 1 d . . .
N13 N -0.01716(18) 0.8120(7) 0.7387(3) 0.0581(18) Uani 0.50 1 d P . .
O1 O 0.23198(12) 0.6427(4) 1.09608(14) 0.0410(11) Uani 1 1 d . . .
O2 O 0.23986(11) 0.8706(4) 1.09530(14) 0.0366(10) Uani 1 1 d . . .
O3 O 0.22463(12) 0.3605(4) 1.12889(14) 0.0408(11) Uani 1 1 d . . .
O4 O 0.20683(13) 0.1392(5) 1.11246(15) 0.0522(13) Uani 1 1 d . . .
O5 O 0.12546(11) 0.1040(4) 1.03264(16) 0.0415(10) Uani 1 1 d . . .
O6 O 0.13352(11) 0.3328(4) 1.04267(16) 0.0404(10) Uani 1 1 d . . .
O7 O 0.12755(11) 0.6043(4) 0.99288(14) 0.0370(10) Uani 1 1 d . . .
O8 O 0.14417(11) 0.8241(4) 0.99194(15) 0.0406(11) Uani 1 1 d . . .
O9 O 0.14560(12) 0.1244(5) 0.95714(15) 0.0483(12) Uani 1 1 d . . .
O10 O 0.15611(12) 0.3526(5) 0.96765(14) 0.0445(11) Uani 1 1 d . . .
O11 O -0.26584(12) 0.3486(5) 0.54247(16) 0.0503(12) Uani 1 1 d . . .
O12 O -0.25517(11) 0.1209(4) 0.55013(15) 0.0385(10) Uani 1 1 d . . .
O1W O 0.20898(12) -0.0842(5) 0.98248(15) 0.0439(11) Uani 1 1 d . . .
H1W H 0.1942 -0.1216 0.9577 0.066 Uiso 1 1 d R . .
H2W H 0.2305 -0.0349 0.9873 0.066 Uiso 1 1 d R . .
O2W O 0.16538(13) -0.1219(4) 1.09505(17) 0.0486(12) Uani 1 1 d . . .
H4W H 0.1602 -0.2161 1.0915 0.073 Uiso 1 1 d R . .
H3W H 0.1393 -0.0876 1.0792 0.073 Uiso 1 1 d R . .
O3W O 0.20223(11) 0.6037(4) 0.98828(14) 0.0388(10) Uani 1 1 d . . .
H6W H 0.2109 0.7068 0.9977 0.058 Uiso 1 1 d R . .
H5W H 0.1907 0.6443 0.9589 0.058 Uiso 1 1 d R . .
O4W O 0.16181(11) 0.5803(4) 1.09904(14) 0.0357(10) Uani 1 1 d . . .
H8W H 0.1735 0.6021 1.1316 0.054 Uiso 1 1 d R . .
H7W H 0.1453 0.5229 1.0977 0.054 Uiso 1 1 d R . .

loop_
_atom_site_aniso_label
_atom_site_aniso_U_11
_atom_site_aniso_U_22
_atom_site_aniso_U_33
_atom_site_aniso_U_23
_atom_site_aniso_U_13
_atom_site_aniso_U_12
C1 0.033(3) 0.026(3) 0.031(3) 0.001(3) 0.008(3) 0.002(3)
C2 0.027(3) 0.026(3) 0.038(3) -0.003(3) 0.010(3) -0.001(3)
C3 0.0313(16) 0.0225(16) 0.0300(16) 0.0001(14) 0.0051(14) 0.0009(14)
C4 0.0304(15) 0.0221(14) 0.0292(14) -0.0005(12) 0.0065(13) 0.0005(13)
C5 0.0292(14) 0.0219(14) 0.0286(14) -0.0003(11) 0.0081(12) 0.0001(12)
C6 0.0327(15) 0.0226(15) 0.0308(15) -0.0013(12) 0.0059(13) 0.0005(13)
C7 0.0343(17) 0.0228(17) 0.0318(16) -0.0027(14) 0.0048(14) 0.0006(15)
C8 0.0272(16) 0.0216(16) 0.0276(15) -0.0002(13) 0.0095(13) 0.0000(14)
C9 0.0305(16) 0.0361(18) 0.0285(16) 0.0048(14) 0.0110(14) 0.0001(14)
C10 0.0318(14) 0.0368(16) 0.0294(14) 0.0059(12) 0.0107(12) -0.0009(12)
C11 0.0335(15) 0.0389(17) 0.0318(15) 0.0073(13) 0.0108(13) -0.0012(13)
C12 0.0350(17) 0.0404(19) 0.0330(17) 0.0084(15) 0.0114(15) -0.0008(15)
C13 0.0349(17) 0.0391(19) 0.0319(17) 0.0061(15) 0.0057(15) -0.0023(15)
C14 0.0335(15) 0.0379(17) 0.0304(15) 0.0065(13) 0.0079(13) -0.0021(14)
C15 0.0281(17) 0.0327(18) 0.053(2) 0.0071(16) 0.0164(16) 0.0004(15)
C16 0.0299(15) 0.0337(16) 0.0569(19) 0.0076(14) 0.0138(14) -0.0002(13)
C17 0.0308(16) 0.0343(17) 0.0600(19) 0.0089(15) 0.0120(15) -0.0011(14)
C18 0.0312(17) 0.0345(19) 0.062(2) 0.0093(17) 0.0110(17) -0.0019(16)
C19 0.0342(18) 0.0361(19) 0.063(2) 0.0075(17) 0.0075(17) 0.0011(16)
C20 0.0328(16) 0.0353(17) 0.061(2) 0.0074(15) 0.0096(15) 0.0001(14)
C21 0.0335(17) 0.0374(18) 0.0248(16) 0.0009(14) 0.0095(14) 0.0001(15)
C22 0.0353(15) 0.0376(16) 0.0267(14) 0.0008(12) 0.0073(12) -0.0001(13)
C23 0.0373(16) 0.0381(17) 0.0284(15) 0.0004(13) 0.0049(13) -0.0012(14)
C24 0.0383(18) 0.0392(19) 0.0297(17) -0.0003(15) 0.0036(15) -0.0019(16)
C25 0.0376(16) 0.0385(17) 0.0292(15) 0.0004(13) 0.0045(13) 0.0008(14)
C26 0.0392(18) 0.0396(19) 0.0307(17) 0.0011(15) 0.0030(15) 0.0015(16)
C27 0.0380(18) 0.0343(18) 0.055(2) 0.0096(16) -0.0020(16) -0.0027(16)
C28 0.0361(16) 0.0318(17) 0.0523(18) 0.0099(14) -0.0005(14) -0.0025(14)
C29 0.0330(15) 0.0281(15) 0.0474(17) 0.0083(13) 0.0024(13) -0.0018(13)
C30 0.0303(17) 0.0260(17) 0.0435(19) 0.0069(15) 0.0060(15) -0.0007(15)
C31 0.0346(16) 0.0286(16) 0.0494(18) 0.0089(14) -0.0008(14) -0.0026(14)
C32 0.0358(18) 0.0290(18) 0.050(2) 0.0087(16) -0.0027(16) -0.0025(16)
C33 0.055(2) 0.057(2) 0.054(2) 0.0020(10) 0.0270(13) -0.0004(10)
C34 0.0291(15) 0.0259(15) 0.0293(15) 0.0000(10) 0.0133(10) -0.0008(10)
C35 0.0287(16) 0.0280(17) 0.0363(17) 0.0005(15) 0.0105(14) 0.0008(15)
C36 0.0282(15) 0.0277(15) 0.0358(15) 0.0001(13) 0.0117(13) 0.0003(13)
C37 0.0276(14) 0.0278(14) 0.0351(14) -0.0004(12) 0.0129(12) 0.0006(12)
C38 0.0293(15) 0.0278(15) 0.0372(15) -0.0003(13) 0.0103(13) 0.0005(13)
C39 0.0304(17) 0.0277(17) 0.0381(17) -0.0006(15) 0.0089(15) -0.0001(15)
C40 0.0271(16) 0.0283(16) 0.0341(16) -0.0008(14) 0.0137(14) 0.0008(14)
C41 0.036(3) 0.014(3) 0.033(3) 0.007(2) 0.006(3) 0.004(3)
C42 0.052(4) 0.073(5) 0.057(4) 0.001(4) 0.033(4) -0.001(3)
Cu1 0.0353(4) 0.0302(4) 0.0317(4) 0.0007(3) 0.0089(3) 0.0003(3)
Cu2 0.0303(4) 0.0298(4) 0.0503(5) -0.0034(3) 0.0136(4) -0.0012(3)
Cu3 0.0411(5) 0.0608(6) 0.0665(6) -0.0038(5) 0.0123(5) 0.0042(4)
Cu4 0.0388(4) 0.0234(4) 0.0438(5) 0.0005(3) 0.0108(4) -0.0007(3)
Cu5 0.0305(4) 0.0229(4) 0.0428(4) 0.0024(3) 0.0069(3) 0.0014(3)
Eu1 0.01824(14) 0.01727(14) 0.01868(14) 0.00040(10) 0.00138(11) -0.00046(11)
Eu2 0.02021(14) 0.01735(15) 0.02166(15) 0.00153(10) 0.00118(11) -0.00127(11)
N1 0.035(3) 0.050(4) 0.035(3) -0.002(3) 0.008(2) -0.001(3)
N2 0.038(3) 0.051(4) 0.034(3) 0.002(3) 0.013(2) 0.000(3)
N3 0.029(3) 0.028(3) 0.026(3) 0.001(2) 0.005(2) -0.001(2)
N4 0.051(3) 0.051(4) 0.030(3) 0.013(2) 0.016(3) 0.010(3)
N5 0.028(3) 0.032(3) 0.067(4) 0.003(3) 0.012(3) -0.003(2)
N6 0.033(3) 0.051(3) 0.026(3) 0.001(2) 0.000(2) 0.001(3)
N7 0.043(3) 0.063(4) 0.058(4) 0.004(3) 0.023(3) 0.000(3)
N8 0.031(3) 0.026(3) 0.038(3) 0.001(2) 0.010(2) 0.000(2)
N9 0.039(3) 0.054(4) 0.044(3) 0.003(3) 0.010(3) 0.001(3)
N10 0.081(5) 0.093(6) 0.087(6) 0.021(4) 0.043(5) 0.001(5)
N11 0.023(3) 0.033(3) 0.054(3) 0.017(3) 0.005(2) 0.007(2)
N13 0.052(4) 0.073(5) 0.057(4) 0.001(4) 0.033(4) -0.001(3)
O1 0.037(2) 0.029(2) 0.032(2) -0.0022(18) 0.0001(19) -0.0122(19)
O2 0.027(2) 0.028(2) 0.035(2) 0.0091(18) 0.0018(18) 0.0022(18)
O3 0.040(2) 0.035(3) 0.032(2) 0.0139(18) 0.0076(19) 0.000(2)
O4 0.053(3) 0.041(3) 0.034(2) -0.015(2) 0.001(2) 0.000(2)
O5 0.028(2) 0.035(3) 0.051(3) -0.010(2) 0.013(2) -0.0026(19)
O6 0.030(2) 0.032(2) 0.049(3) 0.0078(19) 0.012(2) -0.0055(19)
O7 0.025(2) 0.026(2) 0.040(2) 0.0093(18) 0.0021(18) 0.0037(17)
O8 0.027(2) 0.029(2) 0.046(3) -0.0047(19) 0.0044(19) -0.0097(19)
O9 0.038(2) 0.044(3) 0.040(3) 0.012(2) 0.003(2) -0.004(2)
O10 0.035(2) 0.052(3) 0.026(2) -0.016(2) 0.0012(18) -0.003(2)
O11 0.035(2) 0.047(3) 0.042(3) -0.009(2) 0.001(2) 0.019(2)
O12 0.028(2) 0.035(2) 0.039(2) -0.0034(19) 0.0074(18) -0.0089(19)
O1W 0.032(2) 0.054(3) 0.038(2) -0.010(2) 0.0126(19) -0.007(2)
O2W 0.057(3) 0.033(3) 0.066(3) 0.015(2) 0.039(3) 0.007(2)
O3W 0.043(2) 0.034(2) 0.037(2) 0.0124(19) 0.018(2) 0.001(2)
O4W 0.037(2) 0.040(2) 0.026(2) -0.0075(18) 0.0133(18) -0.004(2)

loop_
_atom_type_symbol
_atom_type_description
_atom_type_scat_dispersion_real
_atom_type_scat_dispersion_imag
_atom_type_scat_source
C C 0.0033 0.0016 'International Tables Vol C Tables 4.2.6.8 and 6.1.1.4'
H H 0.0000 0.0000 'International Tables Vol C Tables 4.2.6.8 and 6.1.1.4'
N N 0.0061 0.0033 'International Tables Vol C Tables 4.2.6.8 and 6.1.1.4'
O O 0.0106 0.0060 'International Tables Vol C Tables 4.2.6.8 and 6.1.1.4'
Cu Cu 0.3201 1.2651 'International Tables Vol C Tables 4.2.6.8 and 6.1.1.4'
Eu Eu -0.1578 3.6682 'International Tables Vol C Tables 4.2.6.8 and 6.1.1.4'

loop_
_geom_angle_atom_site_label_1
_geom_angle_atom_site_label_2
_geom_angle_atom_site_label_3
_geom_angle
_geom_angle_site_symmetry_1
_geom_angle_site_symmetry_3
_geom_angle_publ_flag
N1 C1 Cu1 175.8(6) . 1_565 ?
N2 C2 Cu2 177.1(6) . . ?
N3 C3 C4 123.1(5) . . ?
N3 C3 H4 118.5 . . ?
C4 C3 H4 118.5 . . ?
C3 C4 C5 119.9(5) . . ?
C3 C4 H3 120.1 . . ?
C5 C4 H3 120.1 . . ?
C6 C5 C4 117.2(5) . . ?
C6 C5 C8 121.5(5) . . ?
C4 C5 C8 121.3(5) . . ?
C7 C6 C5 119.3(5) . . ?
C7 C6 H6 120.3 . . ?
C5 C6 H6 120.3 . . ?
N3 C7 C6 124.1(5) . . ?
N3 C7 H5 117.9 . . ?
C6 C7 H5 117.9 . . ?
O1 C8 O2 125.5(5) . . ?
O1 C8 C5 117.2(5) . . ?
O2 C8 C5 117.3(5) . . ?
O4 C9 O3 125.6(6) . . ?
O4 C9 C10 116.9(5) . . ?
O3 C9 C10 117.5(5) . . ?
C11 C10 C14 117.2(5) . . ?
C11 C10 C9 121.2(5) . . ?
C14 C10 C9 121.5(5) . . ?
C10 C11 C12 119.6(6) . . ?
C10 C11 H10 120.2 . . ?
C12 C11 H10 120.2 . . ?
N4 C12 C11 123.2(6) . . ?
N4 C12 H9 118.4 . . ?
C11 C12 H9 118.4 . . ?
N4 C13 C14 123.4(6) . . ?
N4 C13 H8 118.3 . . ?
C14 C13 H8 118.3 . . ?
C13 C14 C10 119.0(6) . . ?
C13 C14 H11 120.5 . . ?
C10 C14 H11 120.5 . . ?
O6 C15 O5 126.0(6) . . ?
O6 C15 C16 118.6(6) . . ?
O5 C15 C16 115.3(5) . . ?
C17 C16 C20 117.0(6) . . ?
C17 C16 C15 121.4(6) . . ?
C20 C16 C15 121.5(6) . . ?
C16 C17 C18 120.0(6) . . ?
C16 C17 H16 120.0 . . ?
C18 C17 H16 120.0 . . ?
N5 C18 C17 123.7(6) . . ?
N5 C18 H19 118.1 . . ?
C17 C18 H19 118.1 . . ?
N5 C19 C20 124.2(6) . . ?
N5 C19 H18 117.9 . . ?
C20 C19 H18 117.9 . . ?
C16 C20 C19 118.9(6) . . ?
C16 C20 H17 120.6 . . ?
C19 C20 H17 120.6 . . ?
O9 C21 O10 127.0(6) . . ?
O9 C21 C22 116.5(5) . . ?
O10 C21 C22 116.5(5) . . ?
C23 C22 C25 117.3(5) . . ?
C23 C22 C21 121.0(5) . . ?
C25 C22 C21 121.7(5) . . ?
C24 C23 C22 120.3(6) . . ?
C24 C23 H22 119.9 . . ?
C22 C23 H22 119.9 . . ?
N6 C24 C23 122.3(6) . . ?
N6 C24 H23 118.9 . . ?
C23 C24 H23 118.9 . . ?
C22 C25 C26 119.5(6) . . ?
C22 C25 H25 120.2 . . ?
C26 C25 H25 120.2 . . ?
N6 C26 C25 122.1(6) . . ?
N6 C26 H24 119.0 . . ?
C25 C26 H24 119.0 . . ?
N11 C27 C28 122.7(6) . . ?
N11 C27 H29 118.7 . . ?
C28 C27 H29 118.7 . . ?
C27 C28 C29 119.1(6) . . ?
C27 C28 H28 120.4 . . ?
C29 C28 H28 120.4 . . ?
C31 C29 C28 117.0(6) . . ?
C31 C29 C30 122.8(6) . . ?
C28 C29 C30 119.6(5) . . ?
O7 C30 O8 124.9(5) . . ?
O7 C30 C29 117.2(5) . . ?
O8 C30 C29 117.9(5) . . ?
C29 C31 C32 120.2(6) . . ?
C29 C31 H31 119.9 . . ?
C32 C31 H31 119.9 . . ?
N11 C32 C31 123.7(6) . . ?
N11 C32 H30 118.1 . . ?
C31 C32 H30 118.1 . . ?
N7 C34 Cu4 175.6(6) . . ?
N8 C35 C36 122.6(5) . . ?
N8 C35 H35 118.7 . . ?
C36 C35 H35 118.7 . . ?
C35 C36 C37 119.2(5) . . ?
C35 C36 H36 120.4 . . ?
C37 C36 H36 120.4 . . ?
C38 C37 C36 118.1(5) . . ?
C38 C37 C40 121.5(5) . . ?
C36 C37 C40 120.2(5) . . ?
C37 C38 C39 119.0(5) . . ?
C37 C38 H37 120.5 . . ?
C39 C38 H37 120.5 . . ?
N8 C39 C38 122.9(6) . . ?
N8 C39 H34 118.6 . . ?
C38 C39 H34 118.6 . . ?
O12 C40 O11 125.1(5) . . ?
O12 C40 C37 117.5(5) . . ?
O11 C40 C37 117.2(5) . . ?
O12 C40 Eu1 37.9(3) . 8_455 ?
O11 C40 Eu1 97.3(4) . 8_455 ?
C37 C40 Eu1 132.2(4) . 8_455 ?
N9 C41 Cu4 165.7(5) . 1_565 ?
N13 C42 C42 0.0(12) 2_556 2_556 ?
N13 C42 Cu3 174.2(4) 2_556 . ?
C42 C42 Cu3 174.2(4) 2_556 . ?
C1 Cu1 N2 148.0(2) 1_545 . ?
C1 Cu1 N3 108.6(2) 1_545 . ?
N2 Cu1 N3 103.30(19) . . ?
C2 Cu2 N1 149.3(2) . . ?
C2 Cu2 N5 107.8(2) . 8_566 ?
N1 Cu2 N5 102.9(2) . 8_566 ?
C42 Cu3 N10 155.8(3) . . ?
C42 Cu3 Cu5 79.7(2) . . ?
N10 Cu3 Cu5 123.2(3) . . ?
C34 Cu4 C41 155.3(2) . 1_545 ?
C34 Cu4 N8 104.6(2) . . ?
C41 Cu4 N8 100.0(2) 1_545 . ?
N7 Cu5 N9 153.7(2) . . ?
N7 Cu5 N11 101.6(2) . . ?
N9 Cu5 N11 103.7(2) . . ?
N7 Cu5 Cu3 65.14(18) . . ?
N9 Cu5 Cu3 92.93(17) . . ?
N11 Cu5 Cu3 129.47(16) . . ?
O1 Eu1 O10 145.77(16) . . ?
O1 Eu1 O7 102.30(14) . . ?
O10 Eu1 O7 76.27(14) . . ?
O1 Eu1 O12 80.81(15) . 8_556 ?
O10 Eu1 O12 80.75(14) . 8_556 ?
O7 Eu1 O12 142.35(14) . 8_556 ?
O1 Eu1 O6 140.13(15) . . ?
O10 Eu1 O6 73.56(15) . . ?
O7 Eu1 O6 76.43(13) . . ?
O12 Eu1 O6 124.62(14) 8_556 . ?
O1 Eu1 O3 76.81(14) . . ?
O10 Eu1 O3 124.50(15) . . ?
O7 Eu1 O3 143.73(15) . . ?
O12 Eu1 O3 73.84(14) 8_556 . ?
O6 Eu1 O3 81.76(14) . . ?
O1 Eu1 O4W 72.32(14) . . ?
O10 Eu1 O4W 134.90(14) . . ?
O7 Eu1 O4W 70.32(13) . . ?
O12 Eu1 O4W 142.67(13) 8_556 . ?
O6 Eu1 O4W 69.86(14) . . ?
O3 Eu1 O4W 75.13(14) . . ?
O1 Eu1 O3W 73.80(14) . . ?
O10 Eu1 O3W 72.80(15) . . ?
O7 Eu1 O3W 75.39(13) . . ?
O12 Eu1 O3W 69.49(13) 8_556 . ?
O6 Eu1 O3W 140.16(13) . . ?
O3 Eu1 O3W 135.80(13) . . ?
O4W Eu1 O3W 124.25(14) . . ?
O1 Eu1 C40 93.10(15) . 8_556 ?
O10 Eu1 C40 77.57(14) . 8_556 ?
O7 Eu1 C40 151.56(14) . 8_556 ?
O12 Eu1 C40 18.72(14) 8_556 8_556 ?
O6 Eu1 C40 106.51(14) . 8_556 ?
O3 Eu1 C40 62.93(15) . 8_556 ?
O4W Eu1 C40 137.82(13) . 8_556 ?
O3W Eu1 C40 86.40(14) . 8_556 ?
O1 Eu1 Eu2 136.64(10) . . ?
O10 Eu1 Eu2 58.39(11) . . ?
O7 Eu1 Eu2 120.88(9) . . ?
O12 Eu1 Eu2 67.86(10) 8_556 . ?
O6 Eu1 Eu2 56.83(10) . . ?
O3 Eu1 Eu2 66.40(10) . . ?
O4W Eu1 Eu2 116.69(9) . . ?
O3W Eu1 Eu2 118.45(10) . . ?
C40 Eu1 Eu2 50.36(10) 8_556 . ?
O1 Eu1 H7W 88.4 . . ?
O10 Eu1 H7W 121.7 . . ?
O7 Eu1 H7W 70.3 . . ?
O12 Eu1 H7W 147.1 8_556 . ?
O6 Eu1 H7W 53.2 . . ?
O3 Eu1 H7W 73.4 . . ?
O4W Eu1 H7W 16.8 . . ?
O3W Eu1 H7W 136.7 . . ?
C40 Eu1 H7W 134.7 8_556 . ?
Eu2 Eu1 H7W 101.8 . . ?
O8 Eu2 O4 144.46(17) 1_545 . ?
O8 Eu2 O11 140.16(16) 1_545 8_556 ?
O4 Eu2 O11 74.87(17) . 8_556 ?
O8 Eu2 O2 95.94(14) 1_545 1_545 ?
O4 Eu2 O2 80.96(15) . 1_545 ?
O11 Eu2 O2 82.24(14) 8_556 1_545 ?
O8 Eu2 O5 85.94(14) 1_545 . ?
O4 Eu2 O5 74.58(15) . . ?
O11 Eu2 O5 121.02(16) 8_556 . ?
O2 Eu2 O5 138.95(15) 1_545 . ?
O8 Eu2 O9 81.54(14) 1_545 . ?
O4 Eu2 O9 118.03(16) . . ?
O11 Eu2 O9 80.94(14) 8_556 . ?
O2 Eu2 O9 149.87(15) 1_545 . ?
O5 Eu2 O9 71.07(15) . . ?
O8 Eu2 O1W 71.73(15) 1_545 . ?
O4 Eu2 O1W 139.74(15) . . ?
O11 Eu2 O1W 69.09(16) 8_556 . ?
O2 Eu2 O1W 77.05(14) 1_545 . ?
O5 Eu2 O1W 140.50(13) . . ?
O9 Eu2 O1W 73.65(15) . . ?
O8 Eu2 O2W 72.62(15) 1_545 . ?
O4 Eu2 O2W 72.69(16) . . ?
O11 Eu2 O2W 141.51(15) 8_556 . ?
O2 Eu2 O2W 72.75(14) 1_545 . ?
O5 Eu2 O2W 68.76(15) . . ?
O9 Eu2 O2W 133.15(15) . . ?
O1W Eu2 O2W 129.80(15) . . ?
O8 Eu2 Eu1 141.80(10) 1_545 . ?
O4 Eu2 Eu1 54.60(11) . . ?
O11 Eu2 Eu1 54.17(12) 8_556 . ?
O2 Eu2 Eu1 122.22(9) 1_545 . ?
O5 Eu2 Eu1 66.96(10) . . ?
O9 Eu2 Eu1 64.85(11) . . ?
O1W Eu2 Eu1 112.47(10) . . ?
O2W Eu2 Eu1 117.47(10) . . ?
O8 Eu2 H3W 68.8 1_545 . ?
O4 Eu2 H3W 75.9 . . ?
O11 Eu2 H3W 150.8 8_556 . ?
O2 Eu2 H3W 92.3 1_545 . ?
O5 Eu2 H3W 50.2 . . ?
O9 Eu2 H3W 114.1 . . ?
O1W Eu2 H3W 137.7 . . ?
O2W Eu2 H3W 19.6 . . ?
Eu1 Eu2 H3W 107.8 . . ?
C1 N1 Cu2 169.6(5) . . ?
C2 N2 Cu1 174.4(5) . . ?
C7 N3 C3 116.4(5) . . ?
C7 N3 Cu1 121.7(4) . . ?
C3 N3 Cu1 121.8(4) . . ?
C12 N4 C13 117.6(5) . . ?
C19 N5 C18 115.5(5) . . ?
C19 N5 Cu2 122.5(4) . 8_465 ?
C18 N5 Cu2 121.9(4) . 8_465 ?
C26 N6 C24 118.5(5) . . ?
C34 N7 Cu5 165.8(6) . . ?
C39 N8 C35 117.9(5) . . ?
C39 N8 Cu4 120.9(4) . . ?
C35 N8 Cu4 121.3(4) . . ?
C41 N9 Cu5 176.8(6) . . ?
C33 N10 Cu3 176.9(8) . . ?
C32 N11 C27 116.8(5) . . ?
C32 N11 Cu5 120.1(4) . . ?
C27 N11 Cu5 117.5(4) . . ?
C8 O1 Eu1 165.3(4) . . ?
C8 O2 Eu2 142.1(4) . 1_565 ?
C9 O3 Eu1 130.4(4) . . ?
C9 O4 Eu2 154.5(5) . . ?
C15 O5 Eu2 133.5(4) . . ?
C15 O6 Eu1 150.6(4) . . ?
C30 O7 Eu1 137.1(4) . . ?
C30 O8 Eu2 159.9(4) . 1_565 ?
C21 O9 Eu2 135.0(4) . . ?
C21 O10 Eu1 146.8(4) . . ?
C40 O11 Eu2 147.7(4) . 8_455 ?
C40 O12 Eu1 123.4(4) . 8_455 ?
Eu2 O1W H1W 118.7 . . ?
Eu2 O1W H2W 110.6 . . ?
H1W O1W H2W 124.7 . . ?
Eu2 O2W H4W 121.7 . . ?
Eu2 O2W H3W 95.3 . . ?
H4W O2W H3W 99.9 . . ?
Eu1 O3W H6W 117.0 . . ?
Eu1 O3W H5W 141.2 . . ?
H6W O3W H5W 77.2 . . ?
Eu1 O4W H8W 133.2 . . ?
Eu1 O4W H7W 103.6 . . ?
H8W O4W H7W 98.7 . . ?

loop_
_geom_bond_atom_site_label_1
_geom_bond_atom_site_label_2
_geom_bond_distance
_geom_bond_site_symmetry_2
_geom_bond_publ_flag
C1 N1 1.165(7) . ?
C1 Cu1 1.886(6) 1_565 ?
C2 N2 1.154(7) . ?
C2 Cu2 1.881(6) . ?
C3 N3 1.338(7) . ?
C3 C4 1.381(7) . ?
C3 H4 0.9300 . ?
C4 C5 1.384(7) . ?
C4 H3 0.9300 . ?
C5 C6 1.378(7) . ?
C5 C8 1.506(7) . ?
C6 C7 1.376(7) . ?
C6 H6 0.9300 . ?
C7 N3 1.335(7) . ?
C7 H5 0.9300 . ?
C8 O1 1.242(6) . ?
C8 O2 1.248(6) . ?
C9 O4 1.237(7) . ?
C9 O3 1.251(7) . ?
C9 C10 1.502(8) . ?
C10 C11 1.375(8) . ?
C10 C14 1.379(8) . ?
C11 C12 1.376(8) . ?
C11 H10 0.9300 . ?
C12 N4 1.310(8) . ?
C12 H9 0.9300 . ?
C13 N4 1.319(8) . ?
C13 C14 1.376(8) . ?
C13 H8 0.9300 . ?
C14 H11 0.9300 . ?
C15 O6 1.238(7) . ?
C15 O5 1.255(7) . ?
C15 C16 1.511(8) . ?
C16 C17 1.365(8) . ?
C16 C20 1.366(8) . ?
C17 C18 1.380(8) . ?
C17 H16 0.9300 . ?
C18 N5 1.326(8) . ?
C18 H19 0.9300 . ?
C19 N5 1.317(8) . ?
C19 C20 1.398(8) . ?
C19 H18 0.9300 . ?
C20 H17 0.9300 . ?
C21 O9 1.240(7) . ?
C21 O10 1.246(7) . ?
C21 C22 1.506(8) . ?
C22 C23 1.380(8) . ?
C22 C25 1.383(8) . ?
C23 C24 1.366(8) . ?
C23 H22 0.9300 . ?
C24 N6 1.333(8) . ?
C24 H23 0.9300 . ?
C25 C26 1.385(8) . ?
C25 H25 0.9300 . ?
C26 N6 1.332(8) . ?
C26 H24 0.9300 . ?
C27 N11 1.339(8) . ?
C27 C28 1.369(8) . ?
C27 H29 0.9300 . ?
C28 C29 1.391(8) . ?
C28 H28 0.9300 . ?
C29 C31 1.333(8) . ?
C29 C30 1.502(8) . ?
C30 O7 1.247(7) . ?
C30 O8 1.251(7) . ?
C31 C32 1.382(8) . ?
C31 H31 0.9300 . ?
C32 N11 1.290(8) . ?
C32 H30 0.9300 . ?
C33 N10 1.143(10) . ?
C34 N7 1.152(8) . ?
C34 Cu4 1.857(6) . ?
C35 N8 1.342(7) . ?
C35 C36 1.374(7) . ?
C35 H35 0.9300 . ?
C36 C37 1.388(8) . ?
C36 H36 0.9300 . ?
C37 C38 1.375(8) . ?
C37 C40 1.505(8) . ?
C38 C39 1.389(7) . ?
C38 H37 0.9300 . ?
C39 N8 1.325(7) . ?
C39 H34 0.9300 . ?
C40 O12 1.249(6) . ?
C40 O11 1.249(7) . ?
C40 Eu1 3.251(6) 8_455 ?
C41 N9 1.127(7) . ?
C41 Cu4 1.865(6) 1_565 ?
C42 N13 1.149(12) 2_556 ?
C42 C42 1.149(12) 2_556 ?
C42 Cu3 1.868(6) . ?
Cu1 C1 1.886(6) 1_545 ?
Cu1 N2 1.942(6) . ?
Cu1 N3 2.130(4) . ?
Cu2 N1 1.927(6) . ?
Cu2 N5 2.122(5) 8_566 ?
Cu3 N10 1.889(8) . ?
Cu3 Cu5 2.7227(13) . ?
Cu4 C41 1.865(6) 1_545 ?
Cu4 N8 2.133(5) . ?
Cu5 N7 1.915(7) . ?
Cu5 N9 1.928(6) . ?
Cu5 N11 2.096(5) . ?
Eu1 O1 2.329(4) . ?
Eu1 O10 2.352(4) . ?
Eu1 O7 2.388(3) . ?
Eu1 O12 2.392(4) 8_556 ?
Eu1 O6 2.411(4) . ?
Eu1 O3 2.429(4) . ?
Eu1 O4W 2.494(4) . ?
Eu1 O3W 2.496(4) . ?
Eu1 C40 3.251(6) 8_556 ?
Eu1 Eu2 4.4630(5) . ?
Eu1 H7W 2.8092 . ?
Eu2 O8 2.301(4) 1_545 ?
Eu2 O4 2.331(4) . ?
Eu2 O11 2.340(4) 8_556 ?
Eu2 O2 2.363(4) 1_545 ?
Eu2 O5 2.393(4) . ?
Eu2 O9 2.422(4) . ?
Eu2 O1W 2.517(4) . ?
Eu2 O2W 2.525(4) . ?
Eu2 H3W 2.7720 . ?
N5 Cu2 2.122(5) 8_465 ?
O2 Eu2 2.363(4) 1_565 ?
O8 Eu2 2.301(4) 1_565 ?
O11 Eu2 2.340(4) 8_455 ?
O12 Eu1 2.392(4) 8_455 ?
O1W H1W 0.7654 . ?
O1W H2W 0.9083 . ?
O2W H4W 0.9219 . ?
O2W H3W 0.9335 . ?
O3W H6W 1.0396 . ?
O3W H5W 0.8644 . ?
O4W H8W 0.8808 . ?
O4W H7W 0.8334 . ?

loop_
_geom_hbond_atom_site_label_D
_geom_hbond_atom_site_label_H
_geom_hbond_atom_site_label_A
_geom_hbond_distance_DH
_geom_hbond_distance_HA
_geom_hbond_distance_DA
_geom_hbond_angle_DHA
_geom_hbond_site_symmetry_A
O1W H1W O8 0.77 2.70 2.828(6) 92.0 1_545
O1W H1W O3W 0.77 2.76 3.024(6) 102.5 1_545
O1W H2W O12 0.91 2.37 3.157(6) 145.4 2_556
O1W H2W O3W 0.91 2.42 3.107(6) 132.3 7_557
O2W H4W O4W 0.92 1.97 2.871(6) 166.2 1_545
O2W H3W O5 0.93 2.22 2.780(6) 117.9 .
O2W H3W N1 0.93 2.66 3.286(7) 124.6 4_537
O3W H6W O1W 1.04 2.05 3.024(6) 154.3 1_565
O4W H8W N4 0.88 1.83 2.701(6) 172.7 4_557
O4W H7W O6 0.83 2.36 2.809(6) 114.2 .
